data_2003429
loop_
_publ_author_name
'Fratini, A. V.'
'Chabinyc, M. L.'
'Perko, T. J.'
'Adams, W. W.'

_publ_section_title
;
 <i>Syn</i> and <i>Anti</i> Isomers of [2.2]Paracyclonaphthane
;
_journal_issue 5
_journal_name_full 'Acta Crystallographica Section C'
_journal_page_first 904
_journal_page_last 908
_journal_paper_doi 10.1107/S0108270194009959
_journal_volume 51
_journal_year 1995
_chemical_compound_source 'Prof. Harry Wasserman of Yale University'
_chemical_formula_sum 'C24 H20'
_chemical_formula_weight 308.43
_chemical_name_systematic ' ?'
_space_group_IT_number 14
_space_group_name_Hall '-P 2yn'
_space_group_name_H-M_alt 'P 1 21/n 1'
_symmetry_cell_setting monoclinic
_symmetry_space_group_name_Hall '-P 2yn'
_symmetry_space_group_name_H-M 'P 1 21/n 1'
_atom_type_scat_source International_Tables_for_Xray_Crystallography
_cell_angle_alpha 90.00
_cell_angle_beta 103.49(3)
_cell_angle_gamma 90.00
_cell_formula_units_Z 4
_cell_length_a 8.371(3)
_cell_length_b 11.807(4)
_cell_length_c 16.704(8)
_cell_measurement_reflns_used 25
_cell_measurement_temperature 294
_cell_measurement_theta_max 19
_cell_measurement_theta_min 11
_cell_volume 1605.4(11)
_computing_cell_refinement 'CAD4 software'
_computing_data_collection 'CAD4 software (Enraf-Nonius, 1988)'
_computing_data_reduction 'PROCESS MolEN (Fair, 1990)'
_computing_molecular_graphics 'ORTEPII (Johnson, 1976)'
_computing_publication_material 'BTABLE PTABLE CIF IN MolEN'
_computing_structure_refinement 'LSFM MolEN'
_computing_structure_solution 'direct methods in SHELXS86 (Sheldrick, 1985)'
_diffrn_measurement_device 'Enraf  Nonius CAD4'
_diffrn_measurement_method \w/2\q
_diffrn_radiation_type Mo-K\a
_diffrn_radiation_wavelength 0.71073
_diffrn_reflns_av_R_equivalents 0.029
_diffrn_reflns_limit_h_max 11
_diffrn_reflns_limit_h_min -11
_diffrn_reflns_limit_k_max 16
_diffrn_reflns_limit_k_min 0
_diffrn_reflns_limit_l_max 23
_diffrn_reflns_limit_l_min 0
_diffrn_reflns_number 4981
_diffrn_reflns_theta_max 29.96
_diffrn_standards_decay_% 0.22
_diffrn_standards_interval_time 120
_diffrn_standards_number 3
_exptl_absorpt_coefficient_mu 0.067
_exptl_absorpt_correction_T_max 0.9932
_exptl_absorpt_correction_T_min 0.9775
_exptl_absorpt_correction_type numerical
_exptl_crystal_colour transparent
_exptl_crystal_density_diffrn 1.28
_exptl_crystal_description 'rectangular block'
_exptl_crystal_F_000 656
_exptl_crystal_size_max 0.50
_exptl_crystal_size_mid 0.50
_exptl_crystal_size_min 0.40
_refine_diff_density_max 0.117
_refine_diff_density_min -0.076
_refine_ls_abs_structure_details
;
?
;
_refine_ls_extinction_coef 0.53E-06
_refine_ls_extinction_method isotropic_(Zachariasen,_1963)
_refine_ls_goodness_of_fit_obs 1.431
_refine_ls_hydrogen_treatment refined_isotropically
_refine_ls_number_parameters 298
_refine_ls_number_reflns 1555
_refine_ls_R_factor_obs 0.042
_refine_ls_shift/esd_max 0.017
_refine_ls_structure_factor_coef F
_refine_ls_weighting_details 'w = 4Fo^2^/ (\s^2^(Fo^2^) + 0.0016 Fo^4^)'
_refine_ls_weighting_scheme calc
_refine_ls_wR_factor_obs 0.056
_reflns_number_observed 1555
_reflns_number_total 4672
_reflns_observed_criterion >3.0\s(I)
_cod_data_source_file cr1130.cif
_cod_data_source_block 2
_cod_depositor_comments
;
The following automatic conversions were performed:

'_refine_ls_weighting_scheme' value '4Fo^2^/ (\s^2^(Fo^2^) + 0.0016
Fo^4^)' was changed to 'calc'. New tag '_refine_ls_weighting_details'
was created. The value of the new tag was set to 'w = 4Fo^2^/
(\s^2^(Fo^2^) + 0.0016 Fo^4^)'.

Automatic conversion script
Id: cif_fix_values 3143 2015-03-26 13:38:13Z robertas 
;
_cod_original_cell_volume 1605(2)
_cod_original_sg_symbol_H-M 'P 21/n'
_cod_database_code 2003429

loop_
_space_group_symop_id
_space_group_symop_operation_xyz
1 x,y,z
2 -x+1/2,y+1/2,-z+1/2
3 -x,-y,-z
4 x+1/2,-y+1/2,z+1/2

loop_
_atom_site_aniso_label
_atom_site_aniso_U_11
_atom_site_aniso_U_12
_atom_site_aniso_U_13
_atom_site_aniso_U_22
_atom_site_aniso_U_23
_atom_site_aniso_U_33
C1 0.052(1) 0.006(1) 0.009(1) 0.042(1) -0.005(1) 0.066(2)
C2 0.067(2) 0.008(1) 0.022(1) 0.051(2) 0.010(2) 0.082(2)
C3 0.073(2) 0.020(1) 0.007(1) 0.067(2) 0.015(2) 0.063(2)
C4 0.050(1) 0.016(1) -0.003(1) 0.061(2) 0.001(1) 0.061(2)
C5 0.041(1) 0.008(1) 0.008(1) 0.063(2) -0.006(2) 0.083(2)
C6 0.063(2) 0.011(1) 0.030(1) 0.063(2) 0.011(2) 0.096(2)
C7 0.080(2) 0.020(2) 0.028(1) 0.065(2) 0.011(2) 0.072(2)
C8 0.061(1) 0.010(1) 0.010(1) 0.056(2) -0.005(1) 0.058(2)
C9 0.045(1) 0.012(1) 0.007(1) 0.044(1) -0.005(1) 0.055(1)
C10 0.042(1) 0.013(1) 0.010(1) 0.044(1) -0.001(1) 0.066(2)
C11 0.056(1) -0.009(1) 0.010(1) 0.060(2) -0.009(2) 0.089(2)
C12 0.050(2) -0.004(1) 0.013(2) 0.057(2) -0.020(2) 0.148(3)
C13 0.042(1) 0.001(1) 0.020(1) 0.045(1) -0.003(1) 0.101(2)
C14 0.081(2) 0.006(2) 0.053(1) 0.057(2) 0.019(2) 0.114(2)
C15 0.097(2) 0.019(2) 0.029(1) 0.071(2) 0.011(2) 0.060(2)
C16 0.069(2) 0.006(1) 0.016(1) 0.052(1) -0.007(1) 0.055(1)
C17 0.059(1) -0.002(1) 0.028(1) 0.048(1) -0.007(1) 0.076(2)
C18 0.105(2) 0.010(2) 0.047(1) 0.056(2) 0.010(1) 0.076(2)
C19 0.114(2) 0.026(2) 0.024(2) 0.071(2) 0.008(2) 0.058(2)
C20 0.069(2) 0.018(1) 0.003(1) 0.066(2) -0.012(2) 0.064(2)
C21 0.043(1) 0.010(1) 0.011(1) 0.045(1) -0.007(1) 0.057(1)
C22 0.049(1) 0.007(1) 0.017(1) 0.039(1) -0.006(1) 0.053(1)
C23 0.086(2) 0.011(2) -0.011(2) 0.089(2) -0.017(2) 0.065(2)
C24 0.069(2) 0.010(2) -0.011(2) 0.081(2) -0.005(2) 0.067(2)

loop_
_atom_site_label
_atom_site_fract_x
_atom_site_fract_y
_atom_site_fract_z
_atom_site_U_iso_or_equiv
_atom_site_thermal_displace_type
C1 0.4133(3) 0.0413(2) 0.6354(2) 0.0545(9) Uani
C2 0.4612(3) -0.0003(2) 0.7133(2) 0.066(1) Uani
C3 0.5879(4) 0.0510(3) 0.7724(2) 0.069(1) Uani
C4 0.6706(3) 0.1427(2) 0.7531(2) 0.0598(9) Uani
C5 0.7562(3) 0.2455(2) 0.6398(2) 0.063(1) Uani
C6 0.7366(3) 0.2698(2) 0.5589(2) 0.072(1) Uani
C7 0.6112(4) 0.2192(3) 0.5007(2) 0.071(1) Uani
C8 0.5058(3) 0.1460(2) 0.5250(2) 0.0589(9) Uani
C9 0.5230(3) 0.1171(2) 0.6080(1) 0.0484(8) Uani
C10 0.6533(3) 0.1681(2) 0.6674(2) 0.0513(8) Uani
C11 0.2387(3) 0.0252(2) 0.5870(2) 0.070(1) Uani
C12 0.1138(4) 0.1047(3) 0.6159(2) 0.087(1) Uani
C13 0.1944(3) 0.1963(2) 0.6744(2) 0.062(1) Uani
C14 0.2317(4) 0.1794(3) 0.7576(2) 0.079(2) Uani
C15 0.3621(4) 0.2371(3) 0.8091(2) 0.074(2) Uani
C16 0.4580(3) 0.3101(2) 0.7798(2) 0.0586(9) Uani
C17 0.4682(3) 0.4424(2) 0.6652(2) 0.0592(9) Uani
C18 0.4047(4) 0.4820(3) 0.5882(2) 0.075(1) Uani
C19 0.2710(4) 0.4296(3) 0.5379(2) 0.080(1) Uani
C20 0.2045(3) 0.3373(2) 0.5645(2) 0.068(1) Uani
C21 0.2625(3) 0.2946(2) 0.6447(1) 0.0486(8) Uani
C22 0.3974(3) 0.3499(2) 0.6978(1) 0.0464(8) Uani
C23 0.6339(4) 0.3289(3) 0.8267(2) 0.085(1) Uani
C24 0.7494(4) 0.2260(3) 0.8193(2) 0.077(1) Uani
H2 0.395(3) -0.048(2) 0.738(1) 0.080(8) Uiso
H3 0.614(3) 0.028(2) 0.833(2) 0.10(1) Uiso
H5 0.841(3) 0.271(2) 0.680(1) 0.071(8) Uiso
H6 0.809(3) 0.320(2) 0.542(1) 0.087(9) Uiso
H7 0.597(3) 0.233(2) 0.441(1) 0.090(9) Uiso
H8 0.415(3) 0.113(2) 0.486(1) 0.061(7) Uiso
H14 0.176(3) 0.118(2) 0.780(1) 0.11(1) Uiso
H15 0.388(3) 0.211(2) 0.866(1) 0.087(9) Uiso
H17 0.555(3) 0.474(2) 0.696(1) 0.076(8) Uiso
H18 0.455(3) 0.547(2) 0.563(2) 0.10(1) Uiso
H19 0.220(3) 0.465(2) 0.485(2) 0.11(1) Uiso
H20 0.115(3) 0.300(2) 0.528(1) 0.076(8) Uiso
H111 0.206(3) -0.050(2) 0.593(1) 0.081(8) Uiso
H121 0.056(4) 0.057(3) 0.640(2) 0.12(1) Uiso
H122 0.025(3) 0.132(2) 0.564(2) 0.099(9) Uiso
H231 0.634(3) 0.343(2) 0.886(1) 0.083(8) Uiso
H241 0.856(3) 0.267(3) 0.812(2) 0.11(1) Uiso
H242 0.777(4) 0.183(3) 0.871(2) 0.12(1) Uiso
H112 0.227(4) 0.037(3) 0.527(2) 0.15(1) Uiso
H232 0.691(5) 0.394(4) 0.799(2) 0.21(2) Uiso

loop_
_geom_angle_atom_site_label_1
_geom_angle_atom_site_label_2
_geom_angle_atom_site_label_3
_geom_angle
_geom_angle_publ_flag
C2 C1 C9 117.6(2) yes
C2 C1 C11 120.0(3) yes
C9 C1 C11 121.4(2) yes
C1 C2 C3 121.5(3) yes
C1 C2 H2 123.0(10) no
C3 C2 H2 112.0(10) no
C2 C3 C4 121.1(3) yes
C2 C3 H3 122.0(10) no
C4 C3 H3 116.0(10) no
C3 C4 C10 117.6(2) yes
C3 C4 C24 120.2(3) yes
C10 C4 C24 121.2(2) yes
C6 C5 C10 121.6(2) yes
C6 C5 H5 124.0(10) no
C10 C5 H5 113.0(10) no
C5 C6 C7 120.2(3) yes
C5 C6 H6 119.0(10) no
C7 C6 H6 120.0(10) no
C6 C7 C8 120.1(3) yes
C6 C7 H7 121.0(10) no
C8 C7 H7 117.0(10) no
C7 C8 C9 121.6(2) yes
C7 C8 H8 121.0(10) no
C9 C8 H8 117.0(10) no
C1 C9 C8 122.9(2) yes
C1 C9 C10 119.0(2) yes
C8 C9 C10 118.1(2) yes
C4 C10 C5 122.4(2) yes
C4 C10 C9 119.3(2) yes
C5 C10 C9 118.3(2) yes
C1 C11 C12 113.2(2) yes
C1 C11 H111 109.0(10) no
C1 C11 H112 112.0(10) no
C12 C11 H111 107.0(10) no
C12 C11 H112 108.0(10) no
H111 C11 H112 105(2) no
C11 C12 C13 113.6(2) yes
C11 C12 H121 103(2) no
C11 C12 H122 108.0(10) no
C13 C12 H121 111.0(10) no
C13 C12 H122 116.0(10) no
H121 C12 H122 102(2) no
C12 C13 C14 121.1(3) yes
C12 C13 C21 120.8(3) yes
C14 C13 C21 117.1(2) yes
C13 C14 C15 121.0(3) yes
C13 C14 H14 119.0(10) no
C15 C14 H14 119.0(10) no
C14 C15 C16 122.3(3) yes
C14 C15 H15 114.0(10) no
C16 C15 H15 122.0(10) no
C15 C16 C22 116.8(2) yes
C15 C16 C23 119.8(2) yes
C22 C16 C23 122.3(3) yes
C18 C17 C22 121.7(2) yes
C18 C17 H17 120.0(10) no
C22 C17 H17 117.0(10) no
C17 C18 C19 120.4(3) yes
C17 C18 H18 122.0(10) no
C19 C18 H18 116.0(10) no
C18 C19 C20 120.1(3) yes
C18 C19 H19 118.0(10) yes
C20 C19 H19 121.0(10) yes
C19 C20 C21 121.8(2) yes
C19 C20 H20 118.0(10) no
C21 C20 H20 119.0(10) no
C13 C21 C20 122.9(2) yes
C13 C21 C22 118.7(2) yes
C20 C21 C22 118.4(2) yes
C16 C22 C17 122.6(2) yes
C16 C22 C21 120.1(2) yes
C17 C22 C21 117.4(2) yes
C16 C23 C24 112.8(2) yes
C16 C23 H231 108.0(10) no
C16 C23 H232 111.0(10) no
C24 C23 H231 109.0(10) no
C24 C23 H232 100(2) no
H231 C23 H232 114(2) no
C4 C24 C23 112.8(2) yes
C4 C24 H241 116.0(10) no
C4 C24 H242 106.0(10) no
C23 C24 H241 102.0(10) no
C23 C24 H242 110.0(10) no
H241 C24 H242 108(2) no

loop_
_geom_bond_atom_site_label_1
_geom_bond_atom_site_label_2
_geom_bond_distance
_geom_bond_publ_flag
C1 C2 1.361(4) yes
C1 C9 1.432(4) yes
C1 C11 1.508(4) yes
C2 C3 1.406(4) yes
C2 H2 0.95(3) no
C3 C4 1.364(4) yes
C3 H3 1.02(3) no
C4 C10 1.436(4) yes
C4 C24 1.512(4) yes
C5 C6 1.354(4) yes
C5 C10 1.406(4) yes
C5 H5 0.91(2) no
C6 C7 1.388(4) yes
C6 H6 0.93(3) no
C7 C8 1.363(4) yes
C7 H7 1.00(2) no
C8 C9 1.401(4) yes
C8 H8 0.96(2) no
C9 C10 1.426(3) yes
C11 C12 1.563(5) yes
C11 H111 0.94(3) no
C11 H112 1.00(3) no
C12 C13 1.507(4) yes
C12 H121 0.90(3) no
C12 H122 1.06(2) no
C13 C14 1.366(4) yes
C13 C21 1.431(4) yes
C14 C15 1.399(4) yes
C14 H14 0.99(3) no
C15 C16 1.345(4) yes
C15 H15 0.97(2) no
C16 C22 1.425(3) yes
C16 C23 1.514(4) yes
C17 C18 1.355(4) yes
C17 C22 1.411(4) yes
C17 H17 0.87(2) no
C18 C19 1.380(4) yes
C18 H18 1.01(3) no
C19 C20 1.345(4) yes
C19 H19 0.98(3) no
C20 C21 1.409(4) yes
C20 H20 0.96(2) no
C21 C22 1.421(3) yes
C23 C24 1.575(5) yes
C23 H231 1.01(2) no
C23 H232 1.07(4) no
C24 H241 1.05(3) no
C24 H242 0.98(3) no
